data_7008397
loop_
_publ_author_name
'Laromaine, Anna'
'Teixidor, Francesc'
'Kivek\"as, Raikko'
'Sillanp\"a\"a, Reijo'
'Benakki, Rajae'
'Gr\"uner, Bohumir'
'Vi\~nas, Clara'

_publ_section_title
;
 Synthesis, reactivity and structural studies of carboranyl thioethers
 and disulfides.
;
_journal_issue 10
_journal_name_full 'Dalton transactions (Cambridge, England : 2003)'
_journal_page_first 1785
_journal_page_last 1795
_journal_paper_doi 10.1039/b502328a
_journal_year 2005
_chemical_formula_moiety 'C6 H26 B19 S, C4 H12 N'
_chemical_formula_sum 'C10 H38 B19 N S'
_chemical_formula_weight 409.86
_chemical_name_systematic
;
?
;
_space_group_IT_number 14
_symmetry_cell_setting monoclinic
_symmetry_space_group_name_Hall '-P 2yn'
_symmetry_space_group_name_H-M 'P 1 21/n 1'
_atom_sites_solution_hydrogens geom
_atom_sites_solution_primary direct
_atom_sites_solution_secondary difmap
_audit_creation_method SHELXL-97
_cell_angle_alpha 90.00
_cell_angle_beta 98.93(7)
_cell_angle_gamma 90.00
_cell_formula_units_Z 4
_cell_length_a 10.209(7)
_cell_length_b 13.046(8)
_cell_length_c 19.001(11)
_cell_measurement_reflns_used 25
_cell_measurement_temperature 193(2)
_cell_measurement_theta_max 13.3
_cell_measurement_theta_min 6.5
_cell_volume 2500(3)
_computing_cell_refinement 'CAD4 EXPRESS'
_computing_data_collection 'CAD4 EXPRESS'
_computing_data_reduction 'XCAD4 (Harms, 1996)'
_computing_molecular_graphics 'SHELXTL/PC (Sheldrick, 1990)'
_computing_structure_refinement 'SHELXL-97 (Sheldrick, 1997)'
_computing_structure_solution 'SHELXS-97 (Sheldrick, 1990)'
_diffrn_ambient_temperature 193(2)
_diffrn_measured_fraction_theta_full 0.986
_diffrn_measured_fraction_theta_max 0.986
_diffrn_measurement_device_type 'Enraf Nonius CAD4'
_diffrn_measurement_method \w--2\q
_diffrn_radiation_monochromator graphite
_diffrn_radiation_source 'fine-focus sealed tube'
_diffrn_radiation_type CuK\a
_diffrn_radiation_wavelength 1.54184
_diffrn_reflns_av_R_equivalents 0.0153
_diffrn_reflns_av_sigmaI/netI 0.0481
_diffrn_reflns_limit_h_max 11
_diffrn_reflns_limit_h_min -1
_diffrn_reflns_limit_k_max 15
_diffrn_reflns_limit_k_min 0
_diffrn_reflns_limit_l_max 22
_diffrn_reflns_limit_l_min -22
_diffrn_reflns_number 4636
_diffrn_reflns_theta_full 65.04
_diffrn_reflns_theta_max 65.04
_diffrn_reflns_theta_min 4.13
_diffrn_standards_decay_% 2
_diffrn_standards_interval_count 150
_diffrn_standards_number 3
_exptl_absorpt_coefficient_mu 1.097
_exptl_absorpt_correction_T_max 0.8528
_exptl_absorpt_correction_T_min 0.7001
_exptl_absorpt_correction_type psi-scan
_exptl_crystal_colour colourless
_exptl_crystal_density_diffrn 1.089
_exptl_crystal_density_meas ?
_exptl_crystal_density_method .
_exptl_crystal_description prism
_exptl_crystal_F_000 864
_exptl_crystal_size_max 0.35
_exptl_crystal_size_mid 0.35
_exptl_crystal_size_min 0.15
_refine_diff_density_max 0.510
_refine_diff_density_min -0.372
_refine_diff_density_rms 0.065
_refine_ls_extinction_method none
_refine_ls_goodness_of_fit_ref 1.053
_refine_ls_hydrogen_treatment mixed
_refine_ls_matrix_type full
_refine_ls_number_parameters 298
_refine_ls_number_reflns 4184
_refine_ls_number_restraints 28
_refine_ls_restrained_S_all 1.101
_refine_ls_R_factor_all 0.0929
_refine_ls_R_factor_gt 0.0654
_refine_ls_shift/su_max 0.000
_refine_ls_shift/su_mean 0.000
_refine_ls_structure_factor_coef Fsqd
_refine_ls_weighting_details
;
w=1/[\s^2^(Fo^2^)+(0.1288P)^2^+0.0000P] where P=(Fo^2^+2Fc^2^)/3
;
_refine_ls_weighting_scheme calc
_refine_ls_wR_factor_gt 0.1791
_refine_ls_wR_factor_ref 0.1935
_reflns_number_gt 2987
_reflns_number_total 4184
_reflns_threshold_expression >2sigma(I)
_cod_data_source_file b502328a.txt
_cod_data_source_block '[NMe~4~][(2-Me-1,2-closo-C~2~B~10~H~10~)S(8-Me-7,8-nido-C~2~B~9~H~10~)]'
_cod_database_code 7008397

loop_
_symmetry_equiv_pos_as_xyz
'x, y, z'
'-x+1/2, y+1/2, -z+1/2'
'-x, -y, -z'
'x-1/2, -y-1/2, z-1/2'

loop_
_atom_site_label
_atom_site_type_symbol
_atom_site_fract_x
_atom_site_fract_y
_atom_site_fract_z
_atom_site_U_iso_or_equiv
_atom_site_adp_type
_atom_site_occupancy
_atom_site_calc_flag
_atom_site_refinement_flags
_atom_site_disorder_assembly
_atom_site_disorder_group
S S 0.03179(8) 0.52679(5) 0.88668(4) 0.0339(3) Uani 1 d . . .
N N 0.2269(3) 0.1883(2) 0.93522(14) 0.0383(7) Uani 1 d . . .
C1 C -0.0736(3) 0.5279(2) 0.80154(15) 0.0298(7) Uani 1 d . . .
C2 C -0.2388(3) 0.5036(2) 0.80396(17) 0.0341(7) Uani 1 d . . .
B3 B -0.1927(4) 0.6241(3) 0.77982(19) 0.0338(8) Uani 1 d . . .
H3 H -0.2005 0.6944 0.8127 0.041 Uiso 1 calc R . .
B4 B -0.0585(4) 0.6040(3) 0.73122(19) 0.0335(8) Uani 1 d . . .
H4 H 0.0223 0.6622 0.7314 0.040 Uiso 1 calc R . .
B5 B -0.0264(4) 0.4689(3) 0.72929(19) 0.0349(8) Uani 1 d . . .
H5 H 0.0753 0.4377 0.7275 0.042 Uiso 1 calc R . .
B6 B -0.1381(4) 0.4084(3) 0.7792(2) 0.0375(9) Uani 1 d . . .
H6 H -0.1096 0.3384 0.8122 0.045 Uiso 1 calc R . .
B7 B -0.3345(4) 0.5618(3) 0.7338(2) 0.0402(9) Uani 1 d . . .
H7 H -0.4367 0.5922 0.7352 0.048 Uiso 1 calc R . .
B8 B -0.2230(4) 0.6247(3) 0.6860(2) 0.0395(9) Uani 1 d . . .
H8 H -0.2505 0.6970 0.6554 0.047 Uiso 1 calc R . .
B9 B -0.1218(4) 0.5287(3) 0.6545(2) 0.0384(9) Uani 1 d . . .
H9 H -0.0830 0.5376 0.6029 0.046 Uiso 1 calc R . .
B10 B -0.1705(4) 0.4070(3) 0.6849(2) 0.0393(9) Uani 1 d . . .
H10 H -0.1638 0.3349 0.6536 0.047 Uiso 1 calc R . .
B11 B -0.3023(4) 0.4277(3) 0.7340(2) 0.0393(9) Uani 1 d . . .
H11 H -0.3822 0.3694 0.7359 0.047 Uiso 1 calc R . .
B12 B -0.2922(4) 0.5028(3) 0.6566(2) 0.0400(9) Uani 1 d . . .
H12 H -0.3654 0.4943 0.6066 0.048 Uiso 1 calc R . .
C13 C -0.2852(4) 0.4936(3) 0.87513(18) 0.0444(8) Uani 1 d . . .
H13A H -0.3733 0.5246 0.8725 0.067 Uiso 1 calc R . .
H13B H -0.2228 0.5288 0.9116 0.067 Uiso 1 calc R . .
H13C H -0.2899 0.4209 0.8876 0.067 Uiso 1 calc R . .
B21 B 0.3202(4) 0.7396(3) 0.9865(2) 0.0417(9) Uani 1 d . . .
H21 H 0.3800 0.7486 1.0407 0.050 Uiso 1 calc R . .
B22 B 0.1548(4) 0.6972(3) 0.9749(2) 0.0385(9) Uani 1 d . . .
H22 H 0.1060 0.6757 1.0217 0.046 Uiso 1 calc R . .
B23 B 0.2789(4) 0.6182(3) 0.94763(19) 0.0373(9) Uani 1 d . . .
H23 H 0.3100 0.5439 0.9747 0.045 Uiso 1 calc R . .
B24 B 0.3913(4) 0.6979(3) 0.9134(2) 0.0439(9) Uani 1 d . . .
H24 H 0.4992 0.6780 0.9195 0.053 Uiso 1 calc R . .
B25 B 0.3367(4) 0.8252(3) 0.9141(2) 0.0456(10) Uani 1 d . . .
H25 H 0.4095 0.8900 0.9198 0.055 Uiso 1 calc R . .
B26 B 0.1866(4) 0.8251(3) 0.9538(2) 0.0421(9) Uani 1 d . . .
H26 H 0.1575 0.8897 0.9870 0.051 Uiso 1 calc R . .
C27 C 0.1295(3) 0.6409(2) 0.89110(16) 0.0317(7) Uani 1 d . . .
C28 C 0.2632(3) 0.6392(2) 0.85779(16) 0.0351(7) Uani 1 d . . .
B29 B 0.3021(4) 0.7533(3) 0.8341(2) 0.0414(9) Uani 1 d D . .
H29 H 0.353(3) 0.761(3) 0.7864(11) 0.050 Uiso 1 d D . .
B30 B 0.1799(5) 0.8429(3) 0.8609(2) 0.0460(10) Uani 1 d D . .
H30A H 0.153(3) 0.9196(12) 0.8365(17) 0.055 Uiso 1 d D . .
H30B H 0.136(3) 0.784(2) 0.8215(14) 0.055 Uiso 1 d D . .
B31 B 0.0656(4) 0.7550(3) 0.89592(19) 0.0358(9) Uani 1 d D . .
H31 H -0.0420(9) 0.773(2) 0.8947(17) 0.043 Uiso 1 d D . .
C32 C 0.2970(4) 0.5469(3) 0.81596(18) 0.0436(8) Uani 1 d . . .
H32A H 0.2741 0.4841 0.8397 0.065 Uiso 1 calc R . .
H32B H 0.3922 0.5470 0.8135 0.065 Uiso 1 calc R . .
H32C H 0.2468 0.5496 0.7677 0.065 Uiso 1 calc R . .
C33 C 0.2325(5) 0.2896(4) 0.9692(3) 0.0987(18) Uani 1 d U . .
H33A H 0.3243 0.3143 0.9769 0.148 Uiso 1 calc R . .
H33B H 0.2004 0.2844 1.0151 0.148 Uiso 1 calc R . .
H33C H 0.1766 0.3377 0.9383 0.148 Uiso 1 calc R . .
C34 C 0.0908(5) 0.1493(4) 0.9190(4) 0.105(2) Uani 1 d U . .
H34A H 0.0373 0.1963 0.8860 0.157 Uiso 1 calc R . .
H34B H 0.0526 0.1443 0.9631 0.157 Uiso 1 calc R . .
H34C H 0.0915 0.0814 0.8971 0.157 Uiso 1 calc R . .
C35 C 0.3069(7) 0.1175(4) 0.9816(4) 0.131(3) Uani 1 d U . .
H35A H 0.3025 0.0495 0.9595 0.197 Uiso 1 calc R . .
H35B H 0.2736 0.1136 1.0272 0.197 Uiso 1 calc R . .
H35C H 0.3991 0.1413 0.9898 0.197 Uiso 1 calc R . .
C36 C 0.2879(10) 0.1895(8) 0.8715(4) 0.182(4) Uani 1 d U . .
H36A H 0.3750 0.2224 0.8818 0.273 Uiso 1 calc R . .
H36B H 0.2315 0.2278 0.8341 0.273 Uiso 1 calc R . .
H36C H 0.2984 0.1190 0.8554 0.273 Uiso 1 calc R . .

loop_
_atom_site_aniso_label
_atom_site_aniso_U_11
_atom_site_aniso_U_22
_atom_site_aniso_U_33
_atom_site_aniso_U_23
_atom_site_aniso_U_13
_atom_site_aniso_U_12
S 0.0451(5) 0.0210(4) 0.0325(4) 0.0052(3) -0.0036(3) -0.0031(3)
N 0.0480(17) 0.0298(14) 0.0332(14) -0.0020(11) -0.0059(12) -0.0003(12)
C1 0.0403(17) 0.0184(14) 0.0311(15) 0.0024(12) 0.0063(13) -0.0020(12)
C2 0.0377(18) 0.0274(16) 0.0356(16) 0.0061(12) 0.0012(14) -0.0010(13)
B3 0.045(2) 0.0227(17) 0.0315(18) 0.0036(14) -0.0007(16) 0.0061(15)
B4 0.047(2) 0.0208(16) 0.0324(18) 0.0000(14) 0.0052(16) -0.0005(15)
B5 0.045(2) 0.0202(16) 0.0389(19) -0.0035(14) 0.0040(16) 0.0007(15)
B6 0.048(2) 0.0194(17) 0.043(2) 0.0024(15) -0.0015(18) -0.0025(16)
B7 0.040(2) 0.037(2) 0.041(2) 0.0042(16) -0.0034(17) 0.0069(16)
B8 0.058(2) 0.0239(18) 0.0340(19) 0.0025(15) -0.0004(18) 0.0009(17)
B9 0.053(2) 0.0285(18) 0.0331(18) -0.0032(15) 0.0041(17) -0.0030(17)
B10 0.051(2) 0.0238(17) 0.040(2) -0.0033(15) -0.0028(18) -0.0039(16)
B11 0.045(2) 0.0292(19) 0.040(2) 0.0014(15) -0.0032(17) -0.0054(16)
B12 0.052(2) 0.0305(19) 0.035(2) 0.0001(15) -0.0009(18) -0.0010(16)
C13 0.046(2) 0.051(2) 0.0361(18) 0.0074(15) 0.0052(15) -0.0004(16)
B21 0.049(2) 0.040(2) 0.0329(19) -0.0055(16) -0.0052(18) -0.0054(18)
B22 0.053(2) 0.0290(19) 0.0317(19) -0.0046(15) 0.0008(17) -0.0011(17)
B23 0.044(2) 0.0308(18) 0.0327(19) 0.0025(15) -0.0091(16) 0.0000(16)
B24 0.045(2) 0.042(2) 0.041(2) -0.0019(17) -0.0053(18) -0.0072(18)
B25 0.056(3) 0.035(2) 0.044(2) -0.0052(17) 0.0030(19) -0.0132(19)
B26 0.057(3) 0.0274(19) 0.040(2) -0.0067(16) 0.0003(19) -0.0047(17)
C27 0.0425(18) 0.0193(14) 0.0307(15) 0.0003(12) -0.0024(13) -0.0001(13)
C28 0.0422(19) 0.0312(17) 0.0309(16) -0.0022(13) 0.0022(14) -0.0025(14)
B29 0.053(2) 0.034(2) 0.0358(19) -0.0015(16) 0.0038(18) -0.0136(17)
B30 0.070(3) 0.0240(18) 0.040(2) -0.0012(15) -0.003(2) -0.0054(19)
B31 0.050(2) 0.0180(16) 0.0361(19) -0.0003(14) -0.0024(17) -0.0009(15)
C32 0.047(2) 0.0356(18) 0.047(2) -0.0072(15) 0.0054(16) -0.0030(15)
C33 0.087(3) 0.051(3) 0.152(5) -0.040(3) 0.000(3) -0.001(3)
C34 0.065(3) 0.083(3) 0.159(5) -0.045(3) -0.005(3) -0.006(3)
C35 0.128(5) 0.067(3) 0.169(6) 0.043(4) -0.071(5) -0.014(3)
C36 0.230(8) 0.239(9) 0.095(5) -0.041(5) 0.083(5) -0.105(7)

loop_
_atom_type_symbol
_atom_type_description
_atom_type_scat_dispersion_real
_atom_type_scat_dispersion_imag
_atom_type_scat_source
C C 0.0181 0.0091 'International Tables Vol C Tables 4.2.6.8 and 6.1.1.4'
H H 0.0000 0.0000 'International Tables Vol C Tables 4.2.6.8 and 6.1.1.4'
B B 0.0090 0.0039 'International Tables Vol C Tables 4.2.6.8 and 6.1.1.4'
N N 0.0311 0.0180 'International Tables Vol C Tables 4.2.6.8 and 6.1.1.4'
S S 0.3331 0.5567 'International Tables Vol C Tables 4.2.6.8 and 6.1.1.4'

loop_
_geom_angle_atom_site_label_1
_geom_angle_atom_site_label_2
_geom_angle_atom_site_label_3
_geom_angle
_geom_angle_site_symmetry_1
_geom_angle_site_symmetry_3
_geom_angle_publ_flag
C27 S C1 106.70(14) . . ?
C35 N C36 104.1(6) . . ?
C35 N C34 109.6(4) . . ?
C36 N C34 110.2(5) . . ?
C35 N C33 109.2(4) . . ?
C36 N C33 111.5(5) . . ?
C34 N C33 112.0(4) . . ?
B4 C1 B5 63.75(19) . . ?
B4 C1 B6 114.6(2) . . ?
B5 C1 B6 62.5(2) . . ?
B4 C1 C2 109.8(2) . . ?
B5 C1 C2 109.8(2) . . ?
B6 C1 C2 60.06(19) . . ?
B4 C1 B3 62.5(2) . . ?
B5 C1 B3 114.0(2) . . ?
B6 C1 B3 111.5(2) . . ?
C2 C1 B3 59.48(18) . . ?
B4 C1 S 126.9(2) . . ?
B5 C1 S 121.0(2) . . ?
B6 C1 S 111.5(2) . . ?
C2 C1 S 115.2(2) . . ?
B3 C1 S 120.9(2) . . ?
C13 C2 B11 121.1(3) . . ?
C13 C2 B7 121.2(3) . . ?
B11 C2 B7 63.0(2) . . ?
C13 C2 B6 117.8(3) . . ?
B11 C2 B6 62.6(2) . . ?
B7 C2 B6 113.7(3) . . ?
C13 C2 C1 119.0(3) . . ?
B11 C2 C1 110.0(3) . . ?
B7 C2 C1 110.0(2) . . ?
B6 C2 C1 59.86(19) . . ?
C13 C2 B3 117.0(3) . . ?
B11 C2 B3 114.1(3) . . ?
B7 C2 B3 62.1(2) . . ?
B6 C2 B3 112.7(3) . . ?
C1 C2 B3 61.08(18) . . ?
C2 B3 C1 59.44(18) . . ?
C2 B3 B8 105.1(2) . . ?
C1 B3 B8 104.4(3) . . ?
C2 B3 B7 58.4(2) . . ?
C1 B3 B7 105.8(2) . . ?
B8 B3 B7 60.0(2) . . ?
C2 B3 B4 105.4(2) . . ?
C1 B3 B4 57.09(18) . . ?
B8 B3 B4 60.4(2) . . ?
B7 B3 B4 108.2(3) . . ?
C2 B3 H3 123.5 . . ?
C1 B3 H3 124.2 . . ?
B8 B3 H3 123.0 . . ?
B7 B3 H3 121.9 . . ?
B4 B3 H3 122.4 . . ?
C1 B4 B8 105.9(3) . . ?
C1 B4 B3 60.41(19) . . ?
B8 B4 B3 59.1(2) . . ?
C1 B4 B9 104.8(2) . . ?
B8 B4 B9 59.8(2) . . ?
B3 B4 B9 107.0(3) . . ?
C1 B4 B5 58.58(19) . . ?
B8 B4 B5 107.5(3) . . ?
B3 B4 B5 108.2(2) . . ?
B9 B4 B5 59.3(2) . . ?
C1 B4 H4 123.6 . . ?
B8 B4 H4 122.4 . . ?
B3 B4 H4 121.5 . . ?
B9 B4 H4 123.1 . . ?
B5 B4 H4 121.9 . . ?
C1 B5 B10 105.7(3) . . ?
C1 B5 B9 104.9(2) . . ?
B10 B5 B9 60.5(2) . . ?
C1 B5 B6 59.1(2) . . ?
B10 B5 B6 59.9(2) . . ?
B9 B5 B6 107.7(3) . . ?
C1 B5 B4 57.67(18) . . ?
B10 B5 B4 108.4(3) . . ?
B9 B5 B4 60.3(2) . . ?
B6 B5 B4 106.9(3) . . ?
C1 B5 H5 124.5 . . ?
B10 B5 H5 121.6 . . ?
B9 B5 H5 122.1 . . ?
B6 B5 H5 122.0 . . ?
B4 B5 H5 122.0 . . ?
C1 B6 C2 60.07(18) . . ?
C1 B6 B10 105.2(2) . . ?
C2 B6 B10 104.9(2) . . ?
C1 B6 B5 58.44(19) . . ?
C2 B6 B5 106.6(2) . . ?
B10 B6 B5 59.9(2) . . ?
C1 B6 B11 106.7(2) . . ?
C2 B6 B11 58.2(2) . . ?
B10 B6 B11 59.9(2) . . ?
B5 B6 B11 108.3(3) . . ?
C1 B6 H6 123.0 . . ?
C2 B6 H6 123.3 . . ?
B10 B6 H6 123.3 . . ?
B5 B6 H6 121.9 . . ?
B11 B6 H6 121.9 . . ?
C2 B7 B8 105.8(3) . . ?
C2 B7 B12 105.7(3) . . ?
B8 B7 B12 61.0(2) . . ?
C2 B7 B3 59.47(19) . . ?
B8 B7 B3 59.8(2) . . ?
B12 B7 B3 108.8(3) . . ?
C2 B7 B11 58.48(19) . . ?
B8 B7 B11 108.9(3) . . ?
B12 B7 B11 60.3(2) . . ?
B3 B7 B11 108.3(3) . . ?
C2 B7 H7 124.2 . . ?
B8 B7 H7 121.7 . . ?
B12 B7 H7 121.6 . . ?
B3 B7 H7 121.2 . . ?
B11 B7 H7 121.4 . . ?
B3 B8 B7 60.2(2) . . ?
B3 B8 B4 60.5(2) . . ?
B7 B8 B4 108.4(3) . . ?
B3 B8 B9 108.4(3) . . ?
B7 B8 B9 107.4(3) . . ?
B4 B8 B9 60.3(2) . . ?
B3 B8 B12 108.0(3) . . ?
B7 B8 B12 59.6(2) . . ?
B4 B8 B12 108.1(3) . . ?
B9 B8 B12 59.6(2) . . ?
B3 B8 H8 121.3 . . ?
B7 B8 H8 121.9 . . ?
B4 B8 H8 121.2 . . ?
B9 B8 H8 121.9 . . ?
B12 B8 H8 122.0 . . ?
B5 B9 B12 108.4(3) . . ?
B5 B9 B8 108.4(3) . . ?
B12 B9 B8 60.4(2) . . ?
B5 B9 B10 59.7(2) . . ?
B12 B9 B10 60.1(2) . . ?
B8 B9 B10 108.1(3) . . ?
B5 B9 B4 60.4(2) . . ?
B12 B9 B4 108.4(3) . . ?
B8 B9 B4 59.8(2) . . ?
B10 B9 B4 107.9(3) . . ?
B5 B9 H9 121.5 . . ?
B12 B9 H9 121.3 . . ?
B8 B9 H9 121.5 . . ?
B10 B9 H9 121.9 . . ?
B4 B9 H9 121.6 . . ?
B6 B10 B5 60.2(2) . . ?
B6 B10 B11 60.2(2) . . ?
B5 B10 B11 108.8(3) . . ?
B6 B10 B12 108.0(3) . . ?
B5 B10 B12 108.2(3) . . ?
B11 B10 B12 60.1(2) . . ?
B6 B10 B9 107.5(2) . . ?
B5 B10 B9 59.8(2) . . ?
B11 B10 B9 107.9(3) . . ?
B12 B10 B9 59.7(2) . . ?
B6 B10 H10 121.8 . . ?
B5 B10 H10 121.3 . . ?
B11 B10 H10 121.3 . . ?
B12 B10 H10 121.7 . . ?
B9 B10 H10 122.2 . . ?
C2 B11 B10 105.7(3) . . ?
C2 B11 B6 59.2(2) . . ?
B10 B11 B6 59.9(2) . . ?
C2 B11 B7 58.5(2) . . ?
B10 B11 B7 107.7(3) . . ?
B6 B11 B7 107.4(3) . . ?
C2 B11 B12 105.1(3) . . ?
B10 B11 B12 60.3(2) . . ?
B6 B11 B12 107.8(3) . . ?
B7 B11 B12 59.5(2) . . ?
C2 B11 H11 124.0 . . ?
B10 B11 H11 122.0 . . ?
B6 B11 H11 121.7 . . ?
B7 B11 H11 122.1 . . ?
B12 B11 H11 122.4 . . ?
B7 B12 B9 107.6(3) . . ?
B7 B12 B11 60.2(2) . . ?
B9 B12 B11 107.8(3) . . ?
B7 B12 B10 107.7(3) . . ?
B9 B12 B10 60.2(2) . . ?
B11 B12 B10 59.6(2) . . ?
B7 B12 B8 59.4(2) . . ?
B9 B12 B8 60.0(2) . . ?
B11 B12 B8 107.6(3) . . ?
B10 B12 B8 107.8(3) . . ?
B7 B12 H12 122.0 . . ?
B9 B12 H12 121.8 . . ?
B11 B12 H12 121.9 . . ?
B10 B12 H12 121.8 . . ?
B8 B12 H12 122.1 . . ?
C2 C13 H13A 109.5 . . ?
C2 C13 H13B 109.5 . . ?
H13A C13 H13B 109.5 . . ?
C2 C13 H13C 109.5 . . ?
H13A C13 H13C 109.5 . . ?
H13B C13 H13C 109.5 . . ?
B24 B21 B22 108.2(3) . . ?
B24 B21 B23 59.5(2) . . ?
B22 B21 B23 60.3(2) . . ?
B24 B21 B26 107.8(3) . . ?
B22 B21 B26 59.3(2) . . ?
B23 B21 B26 107.0(3) . . ?
B24 B21 B25 59.1(2) . . ?
B22 B21 B25 107.6(3) . . ?
B23 B21 B25 106.3(3) . . ?
B26 B21 B25 60.5(2) . . ?
B24 B21 H21 121.9 . . ?
B22 B21 H21 121.6 . . ?
B23 B21 H21 122.6 . . ?
B26 B21 H21 122.0 . . ?
B25 B21 H21 122.4 . . ?
C27 B22 B21 104.6(3) . . ?
C27 B22 B26 101.5(3) . . ?
B21 B22 B26 61.5(2) . . ?
C27 B22 B23 59.8(2) . . ?
B21 B22 B23 60.2(2) . . ?
B26 B22 B23 108.7(3) . . ?
C27 B22 B31 55.06(18) . . ?
B21 B22 B31 109.0(3) . . ?
B26 B22 B31 59.9(2) . . ?
B23 B22 B31 107.0(3) . . ?
C27 B22 H22 126.9 . . ?
B21 B22 H22 121.1 . . ?
B26 B22 H22 122.7 . . ?
B23 B22 H22 120.8 . . ?
B31 B22 H22 122.6 . . ?
C28 B23 B24 59.9(2) . . ?
C28 B23 C27 54.75(18) . . ?
B24 B23 C27 103.4(2) . . ?
C28 B23 B21 104.6(3) . . ?
B24 B23 B21 59.7(2) . . ?
C27 B23 B21 103.5(3) . . ?
C28 B23 B22 103.8(2) . . ?
B24 B23 B22 107.7(3) . . ?
C27 B23 B22 59.1(2) . . ?
B21 B23 B22 59.5(2) . . ?
C28 B23 H23 124.9 . . ?
B24 B23 H23 122.0 . . ?
C27 B23 H23 125.9 . . ?
B21 B23 H23 123.4 . . ?
B22 B23 H23 122.2 . . ?
C28 B24 B23 59.0(2) . . ?
C28 B24 B21 104.8(3) . . ?
B23 B24 B21 60.8(2) . . ?
C28 B24 B25 102.3(3) . . ?
B23 B24 B25 109.4(3) . . ?
B21 B24 B25 61.8(2) . . ?
C28 B24 B29 54.9(2) . . ?
B23 B24 B29 106.0(3) . . ?
B21 B24 B29 108.8(3) . . ?
B25 B24 B29 60.1(2) . . ?
C28 B24 H24 126.9 . . ?
B23 B24 H24 121.1 . . ?
B21 B24 H24 120.8 . . ?
B25 B24 H24 121.8 . . ?
B29 B24 H24 123.1 . . ?
B24 B25 B30 112.3(3) . . ?
B24 B25 B29 60.9(2) . . ?
B30 B25 B29 62.5(2) . . ?
B24 B25 B21 59.0(2) . . ?
B30 B25 B21 109.5(3) . . ?
B29 B25 B21 107.3(3) . . ?
B24 B25 B26 107.0(3) . . ?
B30 B25 B26 59.3(2) . . ?
B29 B25 B26 106.7(3) . . ?
B21 B25 B26 59.6(2) . . ?
B24 B25 H25 120.7 . . ?
B30 B25 H25 119.0 . . ?
B29 B25 H25 121.6 . . ?
B21 B25 H25 122.3 . . ?
B26 B25 H25 123.5 . . ?
B22 B26 B30 111.8(3) . . ?
B22 B26 B31 61.1(2) . . ?
B30 B26 B31 62.2(2) . . ?
B22 B26 B21 59.3(2) . . ?
B30 B26 B21 109.6(3) . . ?
B31 B26 B21 108.2(3) . . ?
B22 B26 B25 107.1(3) . . ?
B30 B26 B25 59.2(3) . . ?
B31 B26 B25 107.1(3) . . ?
B21 B26 B25 59.9(2) . . ?
B22 B26 H26 120.8 . . ?
B30 B26 H26 119.3 . . ?
B31 B26 H26 121.1 . . ?
B21 B26 H26 121.7 . . ?
B25 B26 H26 123.3 . . ?
C28 C27 B31 114.2(3) . . ?
C28 C27 B22 110.8(3) . . ?
B31 C27 B22 64.3(2) . . ?
C28 C27 B23 61.4(2) . . ?
B31 C27 B23 115.9(2) . . ?
B22 C27 B23 61.1(2) . . ?
C28 C27 S 118.5(2) . . ?
B31 C27 S 122.5(2) . . ?
B22 C27 S 113.5(2) . . ?
B23 C27 S 108.4(2) . . ?
C32 C28 C27 120.0(3) . . ?
C32 C28 B29 120.0(3) . . ?
C27 C28 B29 111.1(3) . . ?
C32 C28 B23 113.7(3) . . ?
C27 C28 B23 63.8(2) . . ?
B29 C28 B23 115.7(3) . . ?
C32 C28 B24 117.5(3) . . ?
C27 C28 B24 111.4(3) . . ?
B29 C28 B24 64.4(2) . . ?
B23 C28 B24 61.1(2) . . ?
C28 B29 B25 105.8(3) . . ?
C28 B29 B24 60.6(2) . . ?
B25 B29 B24 59.0(2) . . ?
C28 B29 B30 107.5(3) . . ?
B25 B29 B30 58.7(2) . . ?
B24 B29 B30 107.6(3) . . ?
C28 B29 H29 118.1(18) . . ?
B25 B29 H29 126.2(18) . . ?
B24 B29 H29 118.6(18) . . ?
B30 B29 H29 126.2(18) . . ?
B25 B30 B26 61.5(2) . . ?
B25 B30 B31 106.4(3) . . ?
B26 B30 B31 59.0(2) . . ?
B25 B30 B29 58.8(2) . . ?
B26 B30 B29 105.7(3) . . ?
B31 B30 B29 101.6(3) . . ?
B25 B30 H30A 119.9(19) . . ?
B26 B30 H30A 119.9(19) . . ?
B31 B30 H30A 125(2) . . ?
B29 B30 H30A 126.1(19) . . ?
B25 B30 H30B 121.5(19) . . ?
B26 B30 H30B 121.6(19) . . ?
B31 B30 H30B 66.4(19) . . ?
B29 B30 H30B 66.0(19) . . ?
H30A B30 H30B 107(3) . . ?
C27 B31 B26 105.0(3) . . ?
C27 B31 B22 60.60(19) . . ?
B26 B31 B22 59.0(2) . . ?
C27 B31 B30 105.5(3) . . ?
B26 B31 B30 58.8(2) . . ?
B22 B31 B30 107.3(3) . . ?
C27 B31 H31 125.8(18) . . ?
B26 B31 H31 119.6(17) . . ?
B22 B31 H31 118.2(17) . . ?
B30 B31 H31 122.8(17) . . ?
C28 C32 H32A 109.5 . . ?
C28 C32 H32B 109.5 . . ?
H32A C32 H32B 109.5 . . ?
C28 C32 H32C 109.5 . . ?
H32A C32 H32C 109.5 . . ?
H32B C32 H32C 109.5 . . ?
N C33 H33A 109.5 . . ?
N C33 H33B 109.5 . . ?
H33A C33 H33B 109.5 . . ?
N C33 H33C 109.5 . . ?
H33A C33 H33C 109.5 . . ?
H33B C33 H33C 109.5 . . ?
N C34 H34A 109.5 . . ?
N C34 H34B 109.5 . . ?
H34A C34 H34B 109.5 . . ?
N C34 H34C 109.5 . . ?
H34A C34 H34C 109.5 . . ?
H34B C34 H34C 109.5 . . ?
N C35 H35A 109.5 . . ?
N C35 H35B 109.5 . . ?
H35A C35 H35B 109.5 . . ?
N C35 H35C 109.5 . . ?
H35A C35 H35C 109.5 . . ?
H35B C35 H35C 109.5 . . ?
N C36 H36A 109.5 . . ?
N C36 H36B 109.5 . . ?
H36A C36 H36B 109.5 . . ?
N C36 H36C 109.5 . . ?
H36A C36 H36C 109.5 . . ?
H36B C36 H36C 109.5 . . ?

loop_
_geom_bond_atom_site_label_1
_geom_bond_atom_site_label_2
_geom_bond_distance
_geom_bond_site_symmetry_2
_geom_bond_publ_flag
S C27 1.787(3) . ?
S C1 1.799(3) . ?
N C35 1.440(5) . ?
N C36 1.445(7) . ?
N C34 1.467(6) . ?
N C33 1.468(5) . ?
C1 B4 1.691(4) . ?
C1 B5 1.708(5) . ?
C1 B6 1.719(4) . ?
C1 C2 1.723(4) . ?
C1 B3 1.752(4) . ?
C2 C13 1.507(4) . ?
C2 B11 1.703(5) . ?
C2 B7 1.705(5) . ?
C2 B6 1.723(5) . ?
C2 B3 1.724(4) . ?
B3 B8 1.761(5) . ?
B3 B7 1.769(5) . ?
B3 B4 1.787(5) . ?
B3 H3 1.1200 . ?
B4 B8 1.784(6) . ?
B4 B9 1.793(5) . ?
B4 B5 1.795(5) . ?
B4 H4 1.1200 . ?
B5 B10 1.773(5) . ?
B5 B9 1.774(5) . ?
B5 B6 1.777(5) . ?
B5 H5 1.1200 . ?
B6 B10 1.772(5) . ?
B6 B11 1.779(6) . ?
B6 H6 1.1200 . ?
B7 B8 1.765(6) . ?
B7 B12 1.768(6) . ?
B7 B11 1.780(5) . ?
B7 H7 1.1200 . ?
B8 B9 1.784(5) . ?
B8 B12 1.793(5) . ?
B8 H8 1.1200 . ?
B9 B12 1.778(6) . ?
B9 B10 1.786(5) . ?
B9 H9 1.1200 . ?
B10 B11 1.773(6) . ?
B10 B12 1.785(5) . ?
B10 H10 1.1200 . ?
B11 B12 1.782(5) . ?
B11 H11 1.1200 . ?
B12 H12 1.1200 . ?
C13 H13A 0.9800 . ?
C13 H13B 0.9800 . ?
C13 H13C 0.9800 . ?
B21 B24 1.751(6) . ?
B21 B22 1.757(6) . ?
B21 B23 1.770(5) . ?
B21 B26 1.796(6) . ?
B21 B25 1.800(6) . ?
B21 H21 1.1200 . ?
B22 C27 1.736(5) . ?
B22 B26 1.757(5) . ?
B22 B23 1.772(6) . ?
B22 B31 1.796(5) . ?
B22 H22 1.1200 . ?
B23 C28 1.712(5) . ?
B23 B24 1.747(6) . ?
B23 C27 1.749(5) . ?
B23 H23 1.1200 . ?
B24 C28 1.727(5) . ?
B24 B25 1.752(6) . ?
B24 B29 1.788(6) . ?
B24 H24 1.1200 . ?
B25 B30 1.770(6) . ?
B25 B29 1.773(6) . ?
B25 B26 1.811(6) . ?
B25 H25 1.1200 . ?
B26 B30 1.771(6) . ?
B26 B31 1.774(5) . ?
B26 H26 1.1200 . ?
C27 C28 1.591(5) . ?
C27 B31 1.634(4) . ?
C28 C32 1.513(4) . ?
C28 B29 1.622(5) . ?
B29 B30 1.837(6) . ?
B29 H29 1.1199(13) . ?
B30 B31 1.832(6) . ?
B30 H30A 1.1200(13) . ?
B30 H30B 1.1200(12) . ?
B31 H31 1.1200(13) . ?
C32 H32A 0.9800 . ?
C32 H32B 0.9800 . ?
C32 H32C 0.9800 . ?
C33 H33A 0.9800 . ?
C33 H33B 0.9800 . ?
C33 H33C 0.9800 . ?
C34 H34A 0.9800 . ?
C34 H34B 0.9800 . ?
C34 H34C 0.9800 . ?
C35 H35A 0.9800 . ?
C35 H35B 0.9800 . ?
C35 H35C 0.9800 . ?
C36 H36A 0.9800 . ?
C36 H36B 0.9800 . ?
C36 H36C 0.9800 . ?

loop_
_geom_torsion_atom_site_label_1
_geom_torsion_atom_site_label_2
_geom_torsion_atom_site_label_3
_geom_torsion_atom_site_label_4
_geom_torsion
_geom_torsion_site_symmetry_1
_geom_torsion_site_symmetry_2
_geom_torsion_site_symmetry_3
_geom_torsion_site_symmetry_4
_geom_torsion_publ_flag
S C1 C2 C13 5.8(3) . . . . ?
S C27 C28 C32 7.1(4) . . . . ?
